data_1572424
loop_
_publ_author_name
'Queen, Joshua D.'
'Rajabi, Ahmadreza'
'Goudzwaard, Quinn E.'
'Yuan, Qiong'
'Nguyen, Dang Khoa'
'Ziller, Joseph W.'
'Furche, Filipp'
'Xi, Zhenfeng'
'Evans, William J.'

_publ_section_title
;
 Dinitrogen reduction chemistry with scandium provides a complex with two
 side-on (N[double bond, length as m-dash]N)<sup>2-</sup> ligands bound to
 one metal:
 (C<sub>5</sub>Me<sub>5</sub>)Sc[(&#xb5;-&#x3b7;<sup>2</sup>:&#x3b7;<sup>2</sup>-N<sub>2</sub>)Sc(C<sub>5</sub>Me<sub>5</sub>)<sub>2</sub>]<sub>2</sub>.
;
_journal_issue 39
_journal_name_full 'Chemical science'
_journal_page_first 16069
_journal_page_last 16078
_journal_paper_doi 10.1039/d4sc03977g
_journal_volume 15
_journal_year 2024
_chemical_formula_moiety 'C24 H38 Cl O Sc'
_chemical_formula_sum 'C24 H38 Cl O Sc'
_chemical_formula_weight 422.95
_space_group_crystal_system triclinic
_space_group_IT_number 2
_space_group_name_Hall '-P 1'
_space_group_name_H-M_alt 'P -1'
_atom_sites_solution_hydrogens geom
_atom_sites_solution_primary dual
_audit_creation_date 2024-04-01
_audit_creation_method
;
Olex2 1.2
(compiled 2018.05.29 svn.r3508 for OlexSys, GUI svn.r5506)
;
_audit_update_record
;
2024-04-01 deposited with the CCDC.	2024-08-29 downloaded from the CCDC.
;
_cell_angle_alpha 63.797(3)
_cell_angle_beta 88.175(2)
_cell_angle_gamma 87.697(2)
_cell_formula_units_Z 4
_cell_length_a 8.4652(3)
_cell_length_b 16.6864(5)
_cell_length_c 17.8292(6)
_cell_measurement_reflns_used 19874
_cell_measurement_temperature 179.99(10)
_cell_measurement_theta_max 30.1540
_cell_measurement_theta_min 2.7410
_cell_volume 2257.53(14)
_computing_cell_refinement 'CrysAlisPro 1.171.39.46 (Rigaku OD, 2018)'
_computing_data_collection 'CrysAlisPro 1.171.39.46 (Rigaku OD, 2018)'
_computing_data_reduction 'CrysAlisPro 1.171.39.46 (Rigaku OD, 2018)'
_computing_molecular_graphics 'Olex2 (Dolomanov et al., 2009)'
_computing_publication_material 'Olex2 (Dolomanov et al., 2009)'
_computing_structure_refinement 'ShelXL (Sheldrick, 2015)'
_computing_structure_solution 'ShelXT (Sheldrick, 2015)'
_diffrn_ambient_environment N~2~
_diffrn_ambient_temperature 179.99(10)
_diffrn_detector 'CCD plate'
_diffrn_measured_fraction_theta_full 0.999
_diffrn_measured_fraction_theta_max 0.881
_diffrn_measurement_details
;
List of Runs (angles in degrees, time in seconds):

  # Type    Start    End  Width  t~exp~   \w     \q     \k     \f   Frames
#--------------------------------------------------------------------------
  1  \w    -67.00  32.00   0.50    8.00    --   -5.80 -82.00   0.00  198
  2  \w     -1.00  44.00   0.50    8.00    --   -5.80  61.00  79.60   90
  3  \w    -94.00 -67.00   0.50    8.00    --   -5.80 -82.00-150.00   54
  4  \w    -35.00  10.00   0.50    8.00    --   -5.80 -82.00-150.00   90
  5  \w    -31.00  15.00   0.50    8.00    --   -5.80  77.00  30.00   92
  6  \w     24.00  50.00   0.50    8.00    --   -5.80  77.00  30.00   52
  7  \w    -29.00  83.00   0.50    8.00    --   -5.80  57.00-180.00  224
  8  \w    -25.00  68.00   0.50    8.00    --   -5.80  57.00 120.00  186
  9  \w    -10.00  85.00   0.50    8.00    --    5.80  38.00 -30.00  190
;
_diffrn_measurement_device 'four-circle diffractometer'
_diffrn_measurement_device_type 'XtaLAB AFC12 (RINC): Kappa single'
_diffrn_measurement_method '\w scans'
_diffrn_orient_matrix_type 'CrysAlisPro convention (1999,Acta A55,543-557)'
_diffrn_orient_matrix_UB_11 0.0209489000
_diffrn_orient_matrix_UB_12 -0.0461650000
_diffrn_orient_matrix_UB_13 0.0168835000
_diffrn_orient_matrix_UB_21 0.0483619000
_diffrn_orient_matrix_UB_22 0.0080975000
_diffrn_orient_matrix_UB_23 -0.0357103000
_diffrn_orient_matrix_UB_31 0.0652393000
_diffrn_orient_matrix_UB_32 0.0070460000
_diffrn_orient_matrix_UB_33 0.0201545000
_diffrn_radiation_monochromator mirror
_diffrn_radiation_probe x-ray
_diffrn_radiation_type MoK\a
_diffrn_radiation_wavelength 0.71073
_diffrn_reflns_av_R_equivalents 0.0315
_diffrn_reflns_av_unetI/netI 0.0321
_diffrn_reflns_Laue_measured_fraction_full 0.999
_diffrn_reflns_Laue_measured_fraction_max 0.881
_diffrn_reflns_limit_h_max 11
_diffrn_reflns_limit_h_min -11
_diffrn_reflns_limit_k_max 22
_diffrn_reflns_limit_k_min -22
_diffrn_reflns_limit_l_max 19
_diffrn_reflns_limit_l_min -24
_diffrn_reflns_number 46095
_diffrn_reflns_point_group_measured_fraction_full 0.999
_diffrn_reflns_point_group_measured_fraction_max 0.881
_diffrn_reflns_theta_full 25.242
_diffrn_reflns_theta_max 30.136
_diffrn_reflns_theta_min 2.236
_diffrn_source 'Rotating-anode X-ray tube'
_diffrn_source_type 'Rigaku (Mo) X-ray Source'
_exptl_absorpt_coefficient_mu 0.455
_exptl_absorpt_correction_T_max 1.00000
_exptl_absorpt_correction_T_min 0.77096
_exptl_absorpt_correction_type multi-scan
_exptl_absorpt_process_details
;
CrysAlisPro 1.171.39.46 (Rigaku Oxford Diffraction, 2018)
Empirical absorption correction using spherical harmonics,
 implemented in SCALE3 ABSPACK scaling algorithm.
;
_exptl_crystal_colour yellow
_exptl_crystal_density_diffrn 1.244
_exptl_crystal_description block
_exptl_crystal_F_000 912
_exptl_crystal_size_max 0.2
_exptl_crystal_size_mid 0.1
_exptl_crystal_size_min 0.1
_refine_diff_density_max 0.471
_refine_diff_density_min -0.368
_refine_diff_density_rms 0.127
_refine_ls_extinction_coef 0.0090(7)
_refine_ls_extinction_expression Fc^*^=kFc[1+0.001xFc^2^\l^3^/sin(2\q)]^-1/4^
_refine_ls_extinction_method 'SHELXL-2017/1 (Sheldrick 2017)'
_refine_ls_goodness_of_fit_ref 1.087
_refine_ls_hydrogen_treatment constr
_refine_ls_matrix_type full
_refine_ls_number_parameters 508
_refine_ls_number_reflns 11733
_refine_ls_number_restraints 0
_refine_ls_restrained_S_all 1.087
_refine_ls_R_factor_all 0.0483
_refine_ls_R_factor_gt 0.0376
_refine_ls_shift/su_max 0.005
_refine_ls_shift/su_mean 0.000
_refine_ls_structure_factor_coef Fsqd
_refine_ls_weighting_details 'w=1/[\s^2^(Fo^2^)+(0.0492P)^2^+0.7797P] where P=(Fo^2^+2Fc^2^)/3'
_refine_ls_weighting_scheme calc
_refine_ls_wR_factor_gt 0.0950
_refine_ls_wR_factor_ref 0.1000
_reflns_Friedel_coverage 0.000
_reflns_number_gt 9830
_reflns_number_total 11733
_reflns_threshold_expression 'I > 2\s(I)'
_cod_data_source_file d4sc03977g3.cif
_cod_data_source_block 1-reducted
_cod_depositor_comments 'Adding full bibliography for 1572423--1572428.cif.'
_cod_database_code 1572424
_shelx_shelxl_version_number 2017/1
_chemical_oxdiff_formula 'C24 H38 O Sc Cl'
_shelx_space_group_comment
;
The symmetry employed for this shelxl refinement is uniquely defined
by the following loop, which should always be used as a source of
symmetry information in preference to the above space-group names.
They are only intended as comments.
;
_reflns_odcompleteness_completeness 99.89
_reflns_odcompleteness_iscentric 1
_reflns_odcompleteness_theta 27.42
_olex2_refinement_description
;
1. Fixed Uiso
 At 1.2 times of:
  All C(H,H) groups
 At 1.5 times of:
  All C(H,H,H) groups
2.a Secondary CH2 refined with riding coordinates:
 C21(H21A,H21B), C48(H48A,H48B), C24(H24A,H24B), C22(H22A,H22B), C23(H23A,
 H23B), C45(H45A,H45B), C47(H47A,H47B), C46(H46A,H46B)
2.b Idealised Me refined as rotating group:
 C44(H44A,H44B,H44C), C6(H6A,H6B,H6C), C32(H32A,H32B,H32C), C10(H10A,H10B,
 H10C), C9(H9A,H9B,H9C), C41(H41A,H41B,H41C), C7(H7A,H7B,H7C), C18(H18A,H18B,
 H18C), C42(H42A,H42B,H42C), C31(H31A,H31B,H31C), C8(H8A,H8B,H8C), C016(H01A,
 H01B,H01C), C40(H40A,H40B,H40C), C33(H33A,H33B,H33C), C20(H20A,H20B,H20C),
 C17(H17A,H17B,H17C), C19(H19A,H19B,H19C), C30(H30A,H30B,H30C), C34(H34A,H34B,
 H34C), C16(H16A,H16B,H16C)
;
_olex2_submission_special_instructions 'No special instructions were received'
_oxdiff_exptl_absorpt_empirical_details
;
Empirical correction (ABSPACK) includes:
- Absorption correction using spherical harmonics
- Frame scaling
;
_oxdiff_exptl_absorpt_empirical_full_max 1.569
_oxdiff_exptl_absorpt_empirical_full_min 0.636

loop_
_space_group_symop_operation_xyz
'x, y, z'
'-x, -y, -z'

loop_
_atom_site_label
_atom_site_type_symbol
_atom_site_fract_x
_atom_site_fract_y
_atom_site_fract_z
_atom_site_U_iso_or_equiv
_atom_site_adp_type
_atom_site_occupancy
_atom_site_site_symmetry_order
_atom_site_calc_flag
_atom_site_refinement_flags_posn
_atom_site_refinement_flags_adp
_atom_site_refinement_flags_occupancy
_atom_site_disorder_assembly
_atom_site_disorder_group
Sc1 Sc 0.62844(3) 0.24531(2) 0.98878(2) 0.01417(7) Uani 1 1 d . . . . .
Sc2 Sc 0.86874(3) 0.25324(2) 0.48160(2) 0.01454(7) Uani 1 1 d . . . . .
Cl1 Cl 0.40857(5) 0.14475(3) 1.05532(2) 0.02798(9) Uani 1 1 d . . . . .
Cl2 Cl 1.09740(5) 0.14855(3) 0.52407(3) 0.02996(10) Uani 1 1 d . . . . .
O2 O 0.71473(13) 0.14507(7) 0.57417(6) 0.0222(2) Uani 1 1 d . . . . .
O1 O 0.79410(12) 0.14145(7) 1.08373(6) 0.0217(2) Uani 1 1 d . . . . .
C4 C 0.56348(17) 0.27861(10) 0.84007(9) 0.0193(3) Uani 1 1 d . . . . .
C26 C 0.83409(18) 0.34201(10) 0.32478(9) 0.0207(3) Uani 1 1 d . . . . .
C3 C 0.58049(17) 0.18424(10) 0.88214(9) 0.0197(3) Uani 1 1 d . . . . .
C39 C 0.86639(18) 0.28811(10) 0.60840(9) 0.0200(3) Uani 1 1 d . . . . .
C5 C 0.71400(18) 0.31454(10) 0.83556(9) 0.0196(3) Uani 1 1 d . . . . .
C44 C 0.8309(2) 0.22011(12) 0.69638(10) 0.0304(4) Uani 1 1 d . . . . .
H44A H 0.722921 0.230490 0.712274 0.046 Uiso 1 1 calc GR . . . .
H44B H 0.905778 0.225582 0.734571 0.046 Uiso 1 1 calc GR . . . .
H44C H 0.841002 0.159955 0.699615 0.046 Uiso 1 1 calc GR . . . .
C14 C 0.72135(18) 0.38548(10) 0.99357(10) 0.0223(3) Uani 1 1 d . . . . .
C2 C 0.73919(17) 0.16177(10) 0.90648(9) 0.0192(3) Uani 1 1 d . . . . .
C35 C 0.75919(17) 0.35082(10) 0.55017(9) 0.0206(3) Uani 1 1 d . . . . .
C13 C 0.56810(18) 0.40735(10) 0.95828(9) 0.0217(3) Uani 1 1 d . . . . .
C36 C 0.84766(18) 0.40721(9) 0.47854(9) 0.0201(3) Uani 1 1 d . . . . .
C27 C 0.93891(18) 0.26919(11) 0.33712(9) 0.0248(3) Uani 1 1 d . . . . .
C25 C 0.68355(17) 0.30670(10) 0.35832(9) 0.0203(3) Uani 1 1 d . . . . .
C37 C 1.00846(17) 0.37789(10) 0.49132(9) 0.0198(3) Uani 1 1 d . . . . .
C1 C 0.82256(17) 0.24272(10) 0.87845(9) 0.0191(3) Uani 1 1 d . . . . .
C29 C 0.6956(2) 0.21260(10) 0.38794(9) 0.0245(3) Uani 1 1 d . . . . .
C6 C 0.99924(18) 0.25285(12) 0.87370(10) 0.0289(3) Uani 1 1 d . . . . .
H6A H 1.027994 0.286183 0.904546 0.043 Uiso 1 1 calc GR . . . .
H6B H 1.032941 0.285338 0.815094 0.043 Uiso 1 1 calc GR . . . .
H6C H 1.051652 0.193623 0.898389 0.043 Uiso 1 1 calc GR . . . .
C43 C 1.01974(17) 0.30564(10) 0.57264(9) 0.0197(3) Uani 1 1 d . . . . .
C21 C 0.7416(2) 0.06841(11) 1.16235(10) 0.0316(4) Uani 1 1 d . . . . .
H21A H 0.660898 0.033304 1.151934 0.038 Uiso 1 1 calc R . . . .
H21B H 0.695674 0.092010 1.200631 0.038 Uiso 1 1 calc R . . . .
C32 C 0.8670(2) 0.43777(12) 0.26602(10) 0.0345(4) Uani 1 1 d . . . . .
H32A H 0.774772 0.475734 0.264809 0.052 Uiso 1 1 calc GR . . . .
H32B H 0.888576 0.443050 0.209714 0.052 Uiso 1 1 calc GR . . . .
H32C H 0.959046 0.456865 0.285287 0.052 Uiso 1 1 calc GR . . . .
C10 C 0.7634(2) 0.40672(11) 0.77572(10) 0.0328(4) Uani 1 1 d . . . . .
H10A H 0.669331 0.445987 0.755531 0.049 Uiso 1 1 calc GR . . . .
H10B H 0.821172 0.404253 0.728250 0.049 Uiso 1 1 calc GR . . . .
H10C H 0.831776 0.430112 0.804314 0.049 Uiso 1 1 calc GR . . . .
C28 C 0.8527(2) 0.18953(11) 0.37534(10) 0.0274(3) Uani 1 1 d . . . . .
C48 C 0.7614(2) 0.05079(10) 0.61877(11) 0.0341(4) Uani 1 1 d . . . . .
H48A H 0.863410 0.043589 0.647060 0.041 Uiso 1 1 calc R . . . .
H48B H 0.772277 0.023147 0.579779 0.041 Uiso 1 1 calc R . . . .
C9 C 0.4144(2) 0.32882(12) 0.79792(11) 0.0308(4) Uani 1 1 d . . . . .
H9A H 0.337618 0.328532 0.840334 0.046 Uiso 1 1 calc GR . . . .
H9B H 0.369534 0.299909 0.766411 0.046 Uiso 1 1 calc GR . . . .
H9C H 0.439357 0.390617 0.759650 0.046 Uiso 1 1 calc GR . . . .
C15 C 0.7028(2) 0.32212(11) 1.07825(10) 0.0256(3) Uani 1 1 d . . . . .
C41 C 0.7858(2) 0.49558(10) 0.41282(11) 0.0304(4) Uani 1 1 d . . . . .
H41A H 0.869050 0.524003 0.370887 0.046 Uiso 1 1 calc GR . . . .
H41B H 0.753660 0.534464 0.439084 0.046 Uiso 1 1 calc GR . . . .
H41C H 0.694576 0.485719 0.385768 0.046 Uiso 1 1 calc GR . . . .
C24 C 0.96687(19) 0.14040(11) 1.08042(10) 0.0271(3) Uani 1 1 d . . . . .
H24A H 1.006233 0.201239 1.062945 0.033 Uiso 1 1 calc R . . . .
H24B H 1.007260 0.117978 1.040257 0.033 Uiso 1 1 calc R . . . .
C7 C 0.8078(2) 0.06794(11) 0.94557(11) 0.0306(4) Uani 1 1 d . . . . .
H7A H 0.922615 0.069367 0.936231 0.046 Uiso 1 1 calc GR . . . .
H7B H 0.761073 0.033161 0.920174 0.046 Uiso 1 1 calc GR . . . .
H7C H 0.784532 0.040163 1.005775 0.046 Uiso 1 1 calc GR . . . .
C12 C 0.45832(18) 0.35494(10) 1.01981(11) 0.0256(3) Uani 1 1 d . . . . .
C18 C 0.5224(2) 0.48719(11) 0.87873(11) 0.0360(4) Uani 1 1 d . . . . .
H18A H 0.617951 0.514474 0.846555 0.054 Uiso 1 1 calc GR . . . .
H18B H 0.462868 0.530859 0.892230 0.054 Uiso 1 1 calc GR . . . .
H18C H 0.456504 0.468260 0.845564 0.054 Uiso 1 1 calc GR . . . .
C22 C 0.8882(2) 0.01117(12) 1.19935(11) 0.0366(4) Uani 1 1 d . . . . .
H22A H 0.904525 -0.035004 1.178972 0.044 Uiso 1 1 calc R . . . .
H22B H 0.881767 -0.018317 1.261192 0.044 Uiso 1 1 calc R . . . .
C11 C 0.5420(2) 0.30280(11) 1.09452(10) 0.0277(3) Uani 1 1 d . . . . .
C42 C 1.1448(2) 0.42210(12) 0.43361(11) 0.0321(4) Uani 1 1 d . . . . .
H42A H 1.244071 0.391954 0.459744 0.048 Uiso 1 1 calc GR . . . .
H42B H 1.146175 0.485039 0.422577 0.048 Uiso 1 1 calc GR . . . .
H42C H 1.133063 0.418131 0.380849 0.048 Uiso 1 1 calc GR . . . .
C31 C 0.5309(2) 0.35861(13) 0.35093(11) 0.0335(4) Uani 1 1 d . . . . .
H31A H 0.463927 0.326217 0.400270 0.050 Uiso 1 1 calc GR . . . .
H31B H 0.476029 0.365983 0.300603 0.050 Uiso 1 1 calc GR . . . .
H31C H 0.553158 0.417499 0.347093 0.050 Uiso 1 1 calc GR . . . .
C8 C 0.4562(2) 0.12015(12) 0.88723(11) 0.0316(4) Uani 1 1 d . . . . .
H8A H 0.486111 0.059913 0.929075 0.047 Uiso 1 1 calc GR . . . .
H8B H 0.446921 0.120093 0.832605 0.047 Uiso 1 1 calc GR . . . .
H8C H 0.354455 0.138643 0.903334 0.047 Uiso 1 1 calc GR . . . .
C016 C 1.1692(2) 0.26333(12) 0.61830(11) 0.0300(4) Uani 1 1 d . . . . .
H01A H 1.152443 0.200072 0.655254 0.045 Uiso 1 1 calc GR . . . .
H01B H 1.198920 0.293742 0.651651 0.045 Uiso 1 1 calc GR . . . .
H01C H 1.254079 0.268524 0.577839 0.045 Uiso 1 1 calc GR . . . .
C40 C 0.5905(2) 0.37067(12) 0.56696(12) 0.0335(4) Uani 1 1 d . . . . .
H40A H 0.522837 0.369846 0.523738 0.050 Uiso 1 1 calc GR . . . .
H40B H 0.582436 0.429779 0.566195 0.050 Uiso 1 1 calc GR . . . .
H40C H 0.556340 0.325329 0.621885 0.050 Uiso 1 1 calc GR . . . .
C23 C 1.0197(2) 0.07855(13) 1.16809(11) 0.0342(4) Uani 1 1 d . . . . .
H23A H 1.026549 0.110972 1.202822 0.041 Uiso 1 1 calc R . . . .
H23B H 1.123420 0.049202 1.167447 0.041 Uiso 1 1 calc R . . . .
C45 C 0.55158(19) 0.15732(11) 0.59712(11) 0.0307(4) Uani 1 1 d . . . . .
H45A H 0.489854 0.194908 0.546709 0.037 Uiso 1 1 calc R . . . .
H45B H 0.548103 0.186390 0.635030 0.037 Uiso 1 1 calc R . . . .
C33 C 1.1063(2) 0.27681(17) 0.30473(12) 0.0455(5) Uani 1 1 d . . . . .
H33A H 1.151356 0.331023 0.302487 0.068 Uiso 1 1 calc GR . . . .
H33B H 1.107694 0.279953 0.248512 0.068 Uiso 1 1 calc GR . . . .
H33C H 1.169010 0.224426 0.342050 0.068 Uiso 1 1 calc GR . . . .
C20 C 0.8724(2) 0.43191(13) 0.95479(13) 0.0380(4) Uani 1 1 d . . . . .
H20A H 0.938861 0.393827 0.936919 0.057 Uiso 1 1 calc GR . . . .
H20B H 0.929018 0.443515 0.995941 0.057 Uiso 1 1 calc GR . . . .
H20C H 0.847805 0.488640 0.906267 0.057 Uiso 1 1 calc GR . . . .
C17 C 0.2820(2) 0.36231(14) 1.01061(16) 0.0471(5) Uani 1 1 d . . . . .
H17A H 0.256041 0.384613 0.951460 0.071 Uiso 1 1 calc GR . . . .
H17B H 0.237975 0.403779 1.031746 0.071 Uiso 1 1 calc GR . . . .
H17C H 0.236827 0.303340 1.042605 0.071 Uiso 1 1 calc GR . . . .
C47 C 0.6300(3) 0.00859(13) 0.68204(14) 0.0494(6) Uani 1 1 d . . . . .
H47A H 0.617263 -0.054420 0.693151 0.059 Uiso 1 1 calc R . . . .
H47B H 0.650895 0.010940 0.735342 0.059 Uiso 1 1 calc R . . . .
C19 C 0.8294(3) 0.29297(14) 1.14337(13) 0.0474(5) Uani 1 1 d . . . . .
H19A H 0.814865 0.230406 1.183316 0.071 Uiso 1 1 calc GR . . . .
H19B H 0.821923 0.330477 1.172964 0.071 Uiso 1 1 calc GR . . . .
H19C H 0.933587 0.299087 1.116165 0.071 Uiso 1 1 calc GR . . . .
C30 C 0.5599(3) 0.15003(14) 0.41455(12) 0.0424(5) Uani 1 1 d . . . . .
H30A H 0.590182 0.094719 0.463332 0.064 Uiso 1 1 calc GR . . . .
H30B H 0.532885 0.136197 0.368576 0.064 Uiso 1 1 calc GR . . . .
H30C H 0.468081 0.178368 0.429072 0.064 Uiso 1 1 calc GR . . . .
C34 C 0.9124(3) 0.09798(13) 0.38947(13) 0.0482(5) Uani 1 1 d . . . . .
H34A H 1.026893 0.093129 0.397760 0.072 Uiso 1 1 calc GR . . . .
H34B H 0.888997 0.088246 0.340691 0.072 Uiso 1 1 calc GR . . . .
H34C H 0.860141 0.052871 0.439191 0.072 Uiso 1 1 calc GR . . . .
C16 C 0.4665(3) 0.24767(14) 1.17832(13) 0.0511(6) Uani 1 1 d . . . . .
H16A H 0.390158 0.208001 1.172830 0.077 Uiso 1 1 calc GR . . . .
H16B H 0.411812 0.287254 1.198762 0.077 Uiso 1 1 calc GR . . . .
H16C H 0.548125 0.211813 1.217988 0.077 Uiso 1 1 calc GR . . . .
C46 C 0.4859(2) 0.06502(13) 0.64050(13) 0.0454(5) Uani 1 1 d . . . . .
H46A H 0.441526 0.046668 0.599932 0.054 Uiso 1 1 calc R . . . .
H46B H 0.403067 0.061591 0.682199 0.054 Uiso 1 1 calc R . . . .

loop_
_atom_site_aniso_label
_atom_site_aniso_U_11
_atom_site_aniso_U_22
_atom_site_aniso_U_33
_atom_site_aniso_U_23
_atom_site_aniso_U_13
_atom_site_aniso_U_12
Sc1 0.01344(13) 0.01436(12) 0.01417(12) -0.00584(10) 0.00088(9) -0.00085(9)
Sc2 0.01424(13) 0.01452(12) 0.01473(13) -0.00644(10) -0.00149(9) 0.00190(9)
Cl1 0.02319(19) 0.02883(19) 0.0317(2) -0.01310(16) 0.00977(15) -0.00997(15)
Cl2 0.0266(2) 0.0312(2) 0.0350(2) -0.01779(17) -0.01042(16) 0.01414(15)
O2 0.0229(5) 0.0165(5) 0.0223(5) -0.0041(4) 0.0002(4) -0.0002(4)
O1 0.0206(5) 0.0208(5) 0.0180(5) -0.0035(4) -0.0004(4) 0.0016(4)
C4 0.0197(7) 0.0228(7) 0.0152(6) -0.0083(6) -0.0009(5) 0.0002(5)
C26 0.0232(7) 0.0232(7) 0.0146(6) -0.0070(6) -0.0020(5) -0.0022(6)
C3 0.0208(7) 0.0222(7) 0.0188(7) -0.0115(6) 0.0015(5) -0.0040(6)
C39 0.0240(7) 0.0211(7) 0.0178(7) -0.0114(6) 0.0007(5) -0.0016(6)
C5 0.0231(7) 0.0211(7) 0.0138(6) -0.0070(5) 0.0025(5) -0.0034(6)
C44 0.0395(10) 0.0348(9) 0.0169(7) -0.0111(7) 0.0029(6) -0.0076(7)
C14 0.0224(7) 0.0214(7) 0.0287(8) -0.0159(6) -0.0026(6) -0.0011(6)
C2 0.0222(7) 0.0210(7) 0.0164(6) -0.0102(6) 0.0007(5) 0.0019(5)
C35 0.0208(7) 0.0205(7) 0.0249(7) -0.0143(6) 0.0006(6) 0.0013(5)
C13 0.0251(8) 0.0171(7) 0.0253(7) -0.0116(6) -0.0050(6) 0.0025(6)
C36 0.0241(7) 0.0170(6) 0.0217(7) -0.0109(6) -0.0031(6) 0.0010(5)
C27 0.0224(8) 0.0364(9) 0.0180(7) -0.0147(6) -0.0016(6) 0.0047(6)
C25 0.0199(7) 0.0245(7) 0.0163(6) -0.0087(6) -0.0044(5) 0.0013(6)
C37 0.0209(7) 0.0192(7) 0.0206(7) -0.0096(6) -0.0003(5) -0.0040(5)
C1 0.0170(7) 0.0260(7) 0.0157(6) -0.0104(6) 0.0024(5) -0.0023(5)
C29 0.0312(8) 0.0238(7) 0.0179(7) -0.0082(6) -0.0054(6) -0.0049(6)
C6 0.0176(8) 0.0445(10) 0.0260(8) -0.0168(7) 0.0037(6) -0.0046(7)
C43 0.0199(7) 0.0215(7) 0.0200(7) -0.0111(6) -0.0038(5) -0.0004(5)
C21 0.0288(9) 0.0272(8) 0.0239(8) 0.0020(7) 0.0016(6) 0.0005(7)
C32 0.0487(11) 0.0291(9) 0.0215(8) -0.0067(7) 0.0007(7) -0.0114(8)
C10 0.0422(10) 0.0256(8) 0.0240(8) -0.0046(7) 0.0073(7) -0.0100(7)
C28 0.0413(10) 0.0251(8) 0.0200(7) -0.0141(6) -0.0096(6) 0.0093(7)
C48 0.0393(10) 0.0166(7) 0.0359(9) -0.0018(7) -0.0077(7) 0.0032(7)
C9 0.0275(9) 0.0340(9) 0.0297(8) -0.0129(7) -0.0101(7) 0.0056(7)
C15 0.0341(9) 0.0256(8) 0.0240(7) -0.0172(6) -0.0091(6) 0.0071(6)
C41 0.0424(10) 0.0192(7) 0.0302(8) -0.0114(7) -0.0096(7) 0.0067(7)
C24 0.0209(8) 0.0338(9) 0.0227(7) -0.0089(7) -0.0007(6) 0.0008(6)
C7 0.0349(9) 0.0260(8) 0.0338(9) -0.0162(7) -0.0051(7) 0.0085(7)
C12 0.0203(8) 0.0241(7) 0.0384(9) -0.0196(7) 0.0016(6) 0.0035(6)
C18 0.0497(11) 0.0217(8) 0.0334(9) -0.0093(7) -0.0129(8) 0.0101(7)
C22 0.0376(10) 0.0309(9) 0.0277(9) -0.0013(7) -0.0019(7) 0.0089(7)
C11 0.0391(9) 0.0237(8) 0.0239(8) -0.0144(6) 0.0076(7) 0.0011(7)
C42 0.0270(9) 0.0408(10) 0.0262(8) -0.0119(7) 0.0034(6) -0.0126(7)
C31 0.0231(8) 0.0425(10) 0.0325(9) -0.0146(8) -0.0079(7) 0.0090(7)
C8 0.0312(9) 0.0327(9) 0.0361(9) -0.0190(8) 0.0000(7) -0.0115(7)
C016 0.0261(8) 0.0332(9) 0.0303(8) -0.0132(7) -0.0119(7) 0.0030(7)
C40 0.0249(9) 0.0360(9) 0.0451(10) -0.0235(8) 0.0054(7) 0.0042(7)
C23 0.0253(9) 0.0447(10) 0.0248(8) -0.0086(7) -0.0053(6) 0.0075(7)
C45 0.0223(8) 0.0308(9) 0.0329(9) -0.0086(7) 0.0047(7) -0.0024(6)
C33 0.0281(10) 0.0802(16) 0.0324(10) -0.0296(10) 0.0023(7) 0.0088(9)
C20 0.0288(9) 0.0381(10) 0.0566(12) -0.0289(9) 0.0029(8) -0.0120(8)
C17 0.0219(9) 0.0466(11) 0.0842(16) -0.0399(12) 0.0032(9) 0.0035(8)
C47 0.0459(12) 0.0309(10) 0.0459(12) 0.0075(9) -0.0076(9) -0.0108(9)
C19 0.0648(14) 0.0478(12) 0.0434(11) -0.0324(10) -0.0322(10) 0.0205(10)
C30 0.0545(12) 0.0416(10) 0.0283(9) -0.0105(8) -0.0075(8) -0.0236(9)
C34 0.0802(16) 0.0341(10) 0.0398(11) -0.0258(9) -0.0197(10) 0.0226(10)
C16 0.0805(16) 0.0415(11) 0.0328(10) -0.0192(9) 0.0260(10) -0.0045(11)
C46 0.0351(10) 0.0388(10) 0.0430(11) 0.0003(9) 0.0022(8) -0.0135(8)

loop_
_atom_type_symbol
_atom_type_description
_atom_type_scat_dispersion_real
_atom_type_scat_dispersion_imag
_atom_type_scat_source
C C 0.0033 0.0016 'International Tables Vol C Tables 4.2.6.8 and 6.1.1.4'
H H 0.0000 0.0000 'International Tables Vol C Tables 4.2.6.8 and 6.1.1.4'
Cl Cl 0.1484 0.1585 'International Tables Vol C Tables 4.2.6.8 and 6.1.1.4'
O O 0.0106 0.0060 'International Tables Vol C Tables 4.2.6.8 and 6.1.1.4'
Sc Sc 0.2519 0.3716 'International Tables Vol C Tables 4.2.6.8 and 6.1.1.4'

loop_
_geom_angle_atom_site_label_1
_geom_angle_atom_site_label_2
_geom_angle_atom_site_label_3
_geom_angle
_geom_angle_site_symmetry_1
_geom_angle_site_symmetry_3
_geom_angle_publ_flag
Cl1 Sc1 C4 96.15(4) . . ?
Cl1 Sc1 C3 78.26(3) . . ?
Cl1 Sc1 C5 127.92(4) . . ?
Cl1 Sc1 C14 134.02(4) . . ?
Cl1 Sc1 C2 95.69(4) . . ?
Cl1 Sc1 C13 114.24(4) . . ?
Cl1 Sc1 C1 127.71(4) . . ?
Cl1 Sc1 C15 110.04(4) . . ?
Cl1 Sc1 C12 83.62(4) . . ?
Cl1 Sc1 C11 81.42(4) . . ?
O1 Sc1 Cl1 88.65(3) . . ?
O1 Sc1 C4 131.91(4) . . ?
O1 Sc1 C3 104.46(4) . . ?
O1 Sc1 C5 118.01(4) . . ?
O1 Sc1 C14 99.96(5) . . ?
O1 Sc1 C2 78.48(4) . . ?
O1 Sc1 C13 130.25(4) . . ?
O1 Sc1 C1 85.98(4) . . ?
O1 Sc1 C15 77.77(5) . . ?
O1 Sc1 C12 123.32(5) . . ?
O1 Sc1 C11 90.72(5) . . ?
C4 Sc1 C3 32.24(5) . . ?
C4 Sc1 C5 32.36(5) . . ?
C4 Sc1 C14 109.85(5) . . ?
C4 Sc1 C2 53.44(5) . . ?
C4 Sc1 C13 90.82(5) . . ?
C4 Sc1 C1 53.84(5) . . ?
C4 Sc1 C15 141.65(5) . . ?
C4 Sc1 C11 137.34(5) . . ?
C5 Sc1 C3 53.14(5) . . ?
C5 Sc1 C2 53.36(5) . . ?
C5 Sc1 C15 118.55(5) . . ?
C14 Sc1 C3 139.91(5) . . ?
C14 Sc1 C5 87.35(5) . . ?
C14 Sc1 C2 130.28(5) . . ?
C14 Sc1 C13 32.53(5) . . ?
C14 Sc1 C1 98.06(5) . . ?
C14 Sc1 C15 32.36(5) . . ?
C14 Sc1 C11 53.65(5) . . ?
C2 Sc1 C3 31.84(5) . . ?
C13 Sc1 C3 122.59(5) . . ?
C13 Sc1 C5 83.02(5) . . ?
C13 Sc1 C2 136.38(5) . . ?
C13 Sc1 C15 53.35(5) . . ?
C1 Sc1 C3 53.30(5) . . ?
C1 Sc1 C5 32.42(5) . . ?
C1 Sc1 C2 32.42(5) . . ?
C1 Sc1 C13 108.44(5) . . ?
C1 Sc1 C15 119.36(5) . . ?
C1 Sc1 C11 150.49(5) . . ?
C15 Sc1 C3 171.58(5) . . ?
C15 Sc1 C2 144.24(5) . . ?
C12 Sc1 C4 104.75(5) . . ?
C12 Sc1 C3 128.17(5) . . ?
C12 Sc1 C5 110.44(5) . . ?
C12 Sc1 C14 53.90(5) . . ?
C12 Sc1 C2 158.08(5) . . ?
C12 Sc1 C13 32.29(5) . . ?
C12 Sc1 C1 139.87(5) . . ?
C12 Sc1 C15 53.47(5) . . ?
C12 Sc1 C11 32.60(5) . . ?
C11 Sc1 C3 154.19(5) . . ?
C11 Sc1 C5 136.16(5) . . ?
C11 Sc1 C2 168.92(5) . . ?
C11 Sc1 C13 53.53(5) . . ?
C11 Sc1 C15 31.96(6) . . ?
Cl2 Sc2 C26 115.29(4) . . ?
Cl2 Sc2 C39 96.43(4) . . ?
Cl2 Sc2 C35 127.93(4) . . ?
Cl2 Sc2 C36 127.12(4) . . ?
Cl2 Sc2 C27 84.03(4) . . ?
Cl2 Sc2 C25 133.03(4) . . ?
Cl2 Sc2 C37 94.97(4) . . ?
Cl2 Sc2 C29 107.91(4) . . ?
Cl2 Sc2 C43 77.78(4) . . ?
Cl2 Sc2 C28 80.16(4) . . ?
O2 Sc2 Cl2 89.75(3) . . ?
O2 Sc2 C26 128.24(5) . . ?
O2 Sc2 C39 78.02(4) . . ?
O2 Sc2 C35 86.21(4) . . ?
O2 Sc2 C36 118.10(4) . . ?
O2 Sc2 C27 123.88(5) . . ?
O2 Sc2 C25 97.17(4) . . ?
O2 Sc2 C37 131.77(4) . . ?
O2 Sc2 C29 76.58(4) . . ?
O2 Sc2 C43 103.66(4) . . ?
O2 Sc2 C28 91.57(5) . . ?
C26 Sc2 C39 136.28(5) . . ?
C26 Sc2 C35 107.41(5) . . ?
C26 Sc2 C36 83.09(5) . . ?
C26 Sc2 C25 32.55(5) . . ?
C26 Sc2 C29 53.35(5) . . ?
C26 Sc2 C43 124.80(5) . . ?
C26 Sc2 C28 53.47(5) . . ?
C39 Sc2 C29 144.43(5) . . ?
C35 Sc2 C39 32.15(5) . . ?
C35 Sc2 C29 121.32(5) . . ?
C36 Sc2 C39 53.33(5) . . ?
C36 Sc2 C35 32.24(5) . . ?
C36 Sc2 C29 121.27(5) . . ?
C36 Sc2 C43 53.47(5) . . ?
C36 Sc2 C28 136.51(5) . . ?
C27 Sc2 C26 32.44(5) . . ?
C27 Sc2 C39 158.09(5) . . ?
C27 Sc2 C35 138.53(5) . . ?
C27 Sc2 C36 109.44(5) . . ?
C27 Sc2 C25 53.82(5) . . ?
C27 Sc2 C29 53.32(5) . . ?
C27 Sc2 C43 128.78(5) . . ?
C27 Sc2 C28 32.39(5) . . ?
C25 Sc2 C39 130.49(5) . . ?
C25 Sc2 C35 98.93(5) . . ?
C25 Sc2 C36 89.79(5) . . ?
C25 Sc2 C29 32.19(5) . . ?
C25 Sc2 C43 143.03(5) . . ?
C25 Sc2 C28 53.36(5) . . ?
C37 Sc2 C26 92.40(5) . . ?
C37 Sc2 C39 53.75(5) . . ?
C37 Sc2 C35 53.86(5) . . ?
C37 Sc2 C36 32.61(5) . . ?
C37 Sc2 C27 104.34(5) . . ?
C37 Sc2 C25 113.20(5) . . ?
C37 Sc2 C29 144.33(5) . . ?
C37 Sc2 C43 32.63(5) . . ?
C37 Sc2 C28 136.55(5) . . ?
C43 Sc2 C39 31.98(5) . . ?
C43 Sc2 C35 53.23(5) . . ?
C43 Sc2 C29 174.31(5) . . ?
C43 Sc2 C28 153.00(5) . . ?
C28 Sc2 C39 169.11(5) . . ?
C28 Sc2 C35 151.74(5) . . ?
C28 Sc2 C29 31.85(5) . . ?
C48 O2 Sc2 125.16(10) . . ?
C48 O2 C45 109.01(12) . . ?
C45 O2 Sc2 125.81(9) . . ?
C21 O1 Sc1 124.24(9) . . ?
C24 O1 Sc1 126.59(9) . . ?
C24 O1 C21 108.99(11) . . ?
C3 C4 Sc1 75.43(8) . . ?
C3 C4 C9 124.56(14) . . ?
C5 C4 Sc1 74.33(8) . . ?
C5 C4 C3 107.82(13) . . ?
C5 C4 C9 127.11(14) . . ?
C9 C4 Sc1 122.61(10) . . ?
C27 C26 Sc2 73.10(8) . . ?
C27 C26 C25 107.69(13) . . ?
C27 C26 C32 124.02(15) . . ?
C25 C26 Sc2 73.75(8) . . ?
C25 C26 C32 126.27(14) . . ?
C32 C26 Sc2 131.57(10) . . ?
C4 C3 Sc1 72.34(8) . . ?
C4 C3 C8 124.92(14) . . ?
C2 C3 Sc1 73.91(8) . . ?
C2 C3 C4 108.39(13) . . ?
C2 C3 C8 126.03(14) . . ?
C8 C3 Sc1 126.99(10) . . ?
C44 C39 Sc2 123.48(10) . . ?
C35 C39 Sc2 73.65(8) . . ?
C35 C39 C44 127.61(14) . . ?
C43 C39 Sc2 73.26(8) . . ?
C43 C39 C44 124.14(14) . . ?
C43 C39 C35 107.99(13) . . ?
C4 C5 Sc1 73.30(8) . . ?
C4 C5 C1 108.16(12) . . ?
C4 C5 C10 125.98(14) . . ?
C1 C5 Sc1 73.48(8) . . ?
C1 C5 C10 123.52(14) . . ?
C10 C5 Sc1 132.85(11) . . ?
C39 C44 H44A 109.5 . . ?
C39 C44 H44B 109.5 . . ?
C39 C44 H44C 109.5 . . ?
H44A C44 H44B 109.5 . . ?
H44A C44 H44C 109.5 . . ?
H44B C44 H44C 109.5 . . ?
C13 C14 Sc1 74.12(8) . . ?
C13 C14 C20 126.95(15) . . ?
C15 C14 Sc1 74.53(8) . . ?
C15 C14 C13 107.35(14) . . ?
C15 C14 C20 124.84(15) . . ?
C20 C14 Sc1 125.32(11) . . ?
C3 C2 Sc1 74.25(8) . . ?
C3 C2 C1 107.89(13) . . ?
C3 C2 C7 124.44(14) . . ?
C1 C2 Sc1 72.62(8) . . ?
C1 C2 C7 127.28(14) . . ?
C7 C2 Sc1 124.58(10) . . ?
C39 C35 Sc2 74.20(8) . . ?
C39 C35 C40 126.95(14) . . ?
C36 C35 Sc2 73.15(8) . . ?
C36 C35 C39 107.87(13) . . ?
C36 C35 C40 123.64(14) . . ?
C40 C35 Sc2 129.54(11) . . ?
C14 C13 Sc1 73.35(8) . . ?
C14 C13 C18 126.54(15) . . ?
C12 C13 Sc1 72.95(8) . . ?
C12 C13 C14 108.05(14) . . ?
C12 C13 C18 123.72(15) . . ?
C18 C13 Sc1 131.16(11) . . ?
C35 C36 Sc2 74.61(8) . . ?
C35 C36 C37 108.11(13) . . ?
C35 C36 C41 123.86(14) . . ?
C37 C36 Sc2 72.23(8) . . ?
C37 C36 C41 126.21(14) . . ?
C41 C36 Sc2 131.15(10) . . ?
C26 C27 Sc2 74.46(8) . . ?
C26 C27 C28 108.16(14) . . ?
C26 C27 C33 125.27(16) . . ?
C28 C27 Sc2 75.15(9) . . ?
C28 C27 C33 126.10(16) . . ?
C33 C27 Sc2 122.60(11) . . ?
C26 C25 Sc2 73.70(8) . . ?
C26 C25 C31 126.98(14) . . ?
C29 C25 Sc2 75.21(8) . . ?
C29 C25 C26 107.79(13) . . ?
C29 C25 C31 124.43(14) . . ?
C31 C25 Sc2 125.02(10) . . ?
C36 C37 Sc2 75.17(8) . . ?
C36 C37 C43 107.65(13) . . ?
C36 C37 C42 126.03(14) . . ?
C43 C37 Sc2 75.40(8) . . ?
C43 C37 C42 125.95(14) . . ?
C42 C37 Sc2 120.85(10) . . ?
C5 C1 Sc1 74.10(8) . . ?
C5 C1 C2 107.67(13) . . ?
C5 C1 C6 123.40(14) . . ?
C2 C1 Sc1 74.96(8) . . ?
C2 C1 C6 127.20(14) . . ?
C6 C1 Sc1 128.53(10) . . ?
C25 C29 Sc2 72.60(8) . . ?
C25 C29 C30 125.91(16) . . ?
C28 C29 Sc2 73.41(9) . . ?
C28 C29 C25 108.18(14) . . ?
C28 C29 C30 125.17(16) . . ?
C30 C29 Sc2 127.56(11) . . ?
C1 C6 H6A 109.5 . . ?
C1 C6 H6B 109.5 . . ?
C1 C6 H6C 109.5 . . ?
H6A C6 H6B 109.5 . . ?
H6A C6 H6C 109.5 . . ?
H6B C6 H6C 109.5 . . ?
C39 C43 Sc2 74.77(8) . . ?
C39 C43 C37 108.31(13) . . ?
C39 C43 C016 124.79(14) . . ?
C37 C43 Sc2 71.97(8) . . ?
C37 C43 C016 126.36(14) . . ?
C016 C43 Sc2 125.78(10) . . ?
O1 C21 H21A 110.6 . . ?
O1 C21 H21B 110.6 . . ?
O1 C21 C22 105.52(13) . . ?
H21A C21 H21B 108.8 . . ?
C22 C21 H21A 110.6 . . ?
C22 C21 H21B 110.6 . . ?
C26 C32 H32A 109.5 . . ?
C26 C32 H32B 109.5 . . ?
C26 C32 H32C 109.5 . . ?
H32A C32 H32B 109.5 . . ?
H32A C32 H32C 109.5 . . ?
H32B C32 H32C 109.5 . . ?
C5 C10 H10A 109.5 . . ?
C5 C10 H10B 109.5 . . ?
C5 C10 H10C 109.5 . . ?
H10A C10 H10B 109.5 . . ?
H10A C10 H10C 109.5 . . ?
H10B C10 H10C 109.5 . . ?
C27 C28 Sc2 72.46(8) . . ?
C27 C28 C34 125.90(17) . . ?
C29 C28 Sc2 74.74(9) . . ?
C29 C28 C27 108.13(14) . . ?
C29 C28 C34 125.51(17) . . ?
C34 C28 Sc2 124.78(11) . . ?
O2 C48 H48A 110.7 . . ?
O2 C48 H48B 110.7 . . ?
O2 C48 C47 105.23(15) . . ?
H48A C48 H48B 108.8 . . ?
C47 C48 H48A 110.7 . . ?
C47 C48 H48B 110.7 . . ?
C4 C9 H9A 109.5 . . ?
C4 C9 H9B 109.5 . . ?
C4 C9 H9C 109.5 . . ?
H9A C9 H9B 109.5 . . ?
H9A C9 H9C 109.5 . . ?
H9B C9 H9C 109.5 . . ?
C14 C15 Sc1 73.11(8) . . ?
C14 C15 C19 125.33(17) . . ?
C11 C15 Sc1 73.60(9) . . ?
C11 C15 C14 108.62(14) . . ?
C11 C15 C19 125.24(17) . . ?
C19 C15 Sc1 127.43(11) . . ?
C36 C41 H41A 109.5 . . ?
C36 C41 H41B 109.5 . . ?
C36 C41 H41C 109.5 . . ?
H41A C41 H41B 109.5 . . ?
H41A C41 H41C 109.5 . . ?
H41B C41 H41C 109.5 . . ?
O1 C24 H24A 110.6 . . ?
O1 C24 H24B 110.6 . . ?
O1 C24 C23 105.90(13) . . ?
H24A C24 H24B 108.7 . . ?
C23 C24 H24A 110.6 . . ?
C23 C24 H24B 110.6 . . ?
C2 C7 H7A 109.5 . . ?
C2 C7 H7B 109.5 . . ?
C2 C7 H7C 109.5 . . ?
H7A C7 H7B 109.5 . . ?
H7A C7 H7C 109.5 . . ?
H7B C7 H7C 109.5 . . ?
C13 C12 Sc1 74.76(8) . . ?
C13 C12 C11 108.06(14) . . ?
C13 C12 C17 125.33(17) . . ?
C11 C12 Sc1 74.50(8) . . ?
C11 C12 C17 126.17(17) . . ?
C17 C12 Sc1 122.71(11) . . ?
C13 C18 H18A 109.5 . . ?
C13 C18 H18B 109.5 . . ?
C13 C18 H18C 109.5 . . ?
H18A C18 H18B 109.5 . . ?
H18A C18 H18C 109.5 . . ?
H18B C18 H18C 109.5 . . ?
C21 C22 H22A 111.2 . . ?
C21 C22 H22B 111.2 . . ?
C21 C22 C23 102.98(14) . . ?
H22A C22 H22B 109.1 . . ?
C23 C22 H22A 111.2 . . ?
C23 C22 H22B 111.2 . . ?
C15 C11 Sc1 74.44(8) . . ?
C15 C11 C12 107.85(14) . . ?
C15 C11 C16 126.62(18) . . ?
C12 C11 Sc1 72.90(8) . . ?
C12 C11 C16 124.98(18) . . ?
C16 C11 Sc1 125.11(12) . . ?
C37 C42 H42A 109.5 . . ?
C37 C42 H42B 109.5 . . ?
C37 C42 H42C 109.5 . . ?
H42A C42 H42B 109.5 . . ?
H42A C42 H42C 109.5 . . ?
H42B C42 H42C 109.5 . . ?
C25 C31 H31A 109.5 . . ?
C25 C31 H31B 109.5 . . ?
C25 C31 H31C 109.5 . . ?
H31A C31 H31B 109.5 . . ?
H31A C31 H31C 109.5 . . ?
H31B C31 H31C 109.5 . . ?
C3 C8 H8A 109.5 . . ?
C3 C8 H8B 109.5 . . ?
C3 C8 H8C 109.5 . . ?
H8A C8 H8B 109.5 . . ?
H8A C8 H8C 109.5 . . ?
H8B C8 H8C 109.5 . . ?
C43 C016 H01A 109.5 . . ?
C43 C016 H01B 109.5 . . ?
C43 C016 H01C 109.5 . . ?
H01A C016 H01B 109.5 . . ?
H01A C016 H01C 109.5 . . ?
H01B C016 H01C 109.5 . . ?
C35 C40 H40A 109.5 . . ?
C35 C40 H40B 109.5 . . ?
C35 C40 H40C 109.5 . . ?
H40A C40 H40B 109.5 . . ?
H40A C40 H40C 109.5 . . ?
H40B C40 H40C 109.5 . . ?
C24 C23 C22 102.06(14) . . ?
C24 C23 H23A 111.4 . . ?
C24 C23 H23B 111.4 . . ?
C22 C23 H23A 111.4 . . ?
C22 C23 H23B 111.4 . . ?
H23A C23 H23B 109.2 . . ?
O2 C45 H45A 110.6 . . ?
O2 C45 H45B 110.6 . . ?
O2 C45 C46 105.86(14) . . ?
H45A C45 H45B 108.7 . . ?
C46 C45 H45A 110.6 . . ?
C46 C45 H45B 110.6 . . ?
C27 C33 H33A 109.5 . . ?
C27 C33 H33B 109.5 . . ?
C27 C33 H33C 109.5 . . ?
H33A C33 H33B 109.5 . . ?
H33A C33 H33C 109.5 . . ?
H33B C33 H33C 109.5 . . ?
C14 C20 H20A 109.5 . . ?
C14 C20 H20B 109.5 . . ?
C14 C20 H20C 109.5 . . ?
H20A C20 H20B 109.5 . . ?
H20A C20 H20C 109.5 . . ?
H20B C20 H20C 109.5 . . ?
C12 C17 H17A 109.5 . . ?
C12 C17 H17B 109.5 . . ?
C12 C17 H17C 109.5 . . ?
H17A C17 H17B 109.5 . . ?
H17A C17 H17C 109.5 . . ?
H17B C17 H17C 109.5 . . ?
C48 C47 H47A 111.1 . . ?
C48 C47 H47B 111.1 . . ?
H47A C47 H47B 109.0 . . ?
C46 C47 C48 103.51(15) . . ?
C46 C47 H47A 111.1 . . ?
C46 C47 H47B 111.1 . . ?
C15 C19 H19A 109.5 . . ?
C15 C19 H19B 109.5 . . ?
C15 C19 H19C 109.5 . . ?
H19A C19 H19B 109.5 . . ?
H19A C19 H19C 109.5 . . ?
H19B C19 H19C 109.5 . . ?
C29 C30 H30A 109.5 . . ?
C29 C30 H30B 109.5 . . ?
C29 C30 H30C 109.5 . . ?
H30A C30 H30B 109.5 . . ?
H30A C30 H30C 109.5 . . ?
H30B C30 H30C 109.5 . . ?
C28 C34 H34A 109.5 . . ?
C28 C34 H34B 109.5 . . ?
C28 C34 H34C 109.5 . . ?
H34A C34 H34B 109.5 . . ?
H34A C34 H34C 109.5 . . ?
H34B C34 H34C 109.5 . . ?
C11 C16 H16A 109.5 . . ?
C11 C16 H16B 109.5 . . ?
C11 C16 H16C 109.5 . . ?
H16A C16 H16B 109.5 . . ?
H16A C16 H16C 109.5 . . ?
H16B C16 H16C 109.5 . . ?
C45 C46 C47 102.25(15) . . ?
C45 C46 H46A 111.3 . . ?
C45 C46 H46B 111.3 . . ?
C47 C46 H46A 111.3 . . ?
C47 C46 H46B 111.3 . . ?
H46A C46 H46B 109.2 . . ?

loop_
_geom_bond_atom_site_label_1
_geom_bond_atom_site_label_2
_geom_bond_distance
_geom_bond_site_symmetry_2
_geom_bond_publ_flag
Sc1 Cl1 2.4576(4) . ?
Sc1 O1 2.2806(10) . ?
Sc1 C4 2.5316(14) . ?
Sc1 C3 2.5714(14) . ?
Sc1 C5 2.5449(14) . ?
Sc1 C14 2.5347(14) . ?
Sc1 C2 2.5671(14) . ?
Sc1 C13 2.5446(14) . ?
Sc1 C1 2.5368(14) . ?
Sc1 C15 2.5529(15) . ?
Sc1 C12 2.5214(15) . ?
Sc1 C11 2.5421(15) . ?
Sc2 Cl2 2.4547(4) . ?
Sc2 O2 2.2590(10) . ?
Sc2 C26 2.5412(14) . ?
Sc2 C39 2.5705(14) . ?
Sc2 C35 2.5633(14) . ?
Sc2 C36 2.5446(14) . ?
Sc2 C27 2.5237(15) . ?
Sc2 C25 2.5417(14) . ?
Sc2 C37 2.5067(14) . ?
Sc2 C29 2.5753(15) . ?
Sc2 C43 2.5511(14) . ?
Sc2 C28 2.5583(15) . ?
O2 C48 1.4590(18) . ?
O2 C45 1.4601(19) . ?
O1 C21 1.4639(18) . ?
O1 C24 1.4616(19) . ?
C4 C3 1.417(2) . ?
C4 C5 1.415(2) . ?
C4 C9 1.509(2) . ?
C26 C27 1.415(2) . ?
C26 C25 1.425(2) . ?
C26 C32 1.506(2) . ?
C3 C2 1.410(2) . ?
C3 C8 1.503(2) . ?
C39 C44 1.505(2) . ?
C39 C35 1.421(2) . ?
C39 C43 1.411(2) . ?
C5 C1 1.419(2) . ?
C5 C10 1.501(2) . ?
C44 H44A 0.9800 . ?
C44 H44B 0.9800 . ?
C44 H44C 0.9800 . ?
C14 C13 1.422(2) . ?
C14 C15 1.418(2) . ?
C14 C20 1.505(2) . ?
C2 C1 1.425(2) . ?
C2 C7 1.505(2) . ?
C35 C36 1.418(2) . ?
C35 C40 1.503(2) . ?
C13 C12 1.409(2) . ?
C13 C18 1.504(2) . ?
C36 C37 1.418(2) . ?
C36 C41 1.507(2) . ?
C27 C28 1.418(2) . ?
C27 C33 1.502(2) . ?
C25 C29 1.419(2) . ?
C25 C31 1.503(2) . ?
C37 C43 1.421(2) . ?
C37 C42 1.502(2) . ?
C1 C6 1.507(2) . ?
C29 C28 1.409(2) . ?
C29 C30 1.503(2) . ?
C6 H6A 0.9800 . ?
C6 H6B 0.9800 . ?
C6 H6C 0.9800 . ?
C43 C016 1.500(2) . ?
C21 H21A 0.9900 . ?
C21 H21B 0.9900 . ?
C21 C22 1.513(2) . ?
C32 H32A 0.9800 . ?
C32 H32B 0.9800 . ?
C32 H32C 0.9800 . ?
C10 H10A 0.9800 . ?
C10 H10B 0.9800 . ?
C10 H10C 0.9800 . ?
C28 C34 1.503(2) . ?
C48 H48A 0.9900 . ?
C48 H48B 0.9900 . ?
C48 C47 1.512(3) . ?
C9 H9A 0.9800 . ?
C9 H9B 0.9800 . ?
C9 H9C 0.9800 . ?
C15 C11 1.403(2) . ?
C15 C19 1.507(2) . ?
C41 H41A 0.9800 . ?
C41 H41B 0.9800 . ?
C41 H41C 0.9800 . ?
C24 H24A 0.9900 . ?
C24 H24B 0.9900 . ?
C24 C23 1.514(2) . ?
C7 H7A 0.9800 . ?
C7 H7B 0.9800 . ?
C7 H7C 0.9800 . ?
C12 C11 1.421(2) . ?
C12 C17 1.501(2) . ?
C18 H18A 0.9800 . ?
C18 H18B 0.9800 . ?
C18 H18C 0.9800 . ?
C22 H22A 0.9900 . ?
C22 H22B 0.9900 . ?
C22 C23 1.524(3) . ?
C11 C16 1.503(2) . ?
C42 H42A 0.9800 . ?
C42 H42B 0.9800 . ?
C42 H42C 0.9800 . ?
C31 H31A 0.9800 . ?
C31 H31B 0.9800 . ?
C31 H31C 0.9800 . ?
C8 H8A 0.9800 . ?
C8 H8B 0.9800 . ?
C8 H8C 0.9800 . ?
C016 H01A 0.9800 . ?
C016 H01B 0.9800 . ?
C016 H01C 0.9800 . ?
C40 H40A 0.9800 . ?
C40 H40B 0.9800 . ?
C40 H40C 0.9800 . ?
C23 H23A 0.9900 . ?
C23 H23B 0.9900 . ?
C45 H45A 0.9900 . ?
C45 H45B 0.9900 . ?
C45 C46 1.506(2) . ?
C33 H33A 0.9800 . ?
C33 H33B 0.9800 . ?
C33 H33C 0.9800 . ?
C20 H20A 0.9800 . ?
C20 H20B 0.9800 . ?
C20 H20C 0.9800 . ?
C17 H17A 0.9800 . ?
C17 H17B 0.9800 . ?
C17 H17C 0.9800 . ?
C47 H47A 0.9900 . ?
C47 H47B 0.9900 . ?
C47 C46 1.508(3) . ?
C19 H19A 0.9800 . ?
C19 H19B 0.9800 . ?
C19 H19C 0.9800 . ?
C30 H30A 0.9800 . ?
C30 H30B 0.9800 . ?
C30 H30C 0.9800 . ?
C34 H34A 0.9800 . ?
C34 H34B 0.9800 . ?
C34 H34C 0.9800 . ?
C16 H16A 0.9800 . ?
C16 H16B 0.9800 . ?
C16 H16C 0.9800 . ?
C46 H46A 0.9900 . ?
C46 H46B 0.9900 . ?
